data_1556961
loop_
_publ_author_name
'Songe, Pal'
'Kolsaker, Per'
'Romming, Christian'

_publ_section_title
;
 Syntheses and Reactions of Some Cyclopropyl-Substituted Imines. Part 1.
;
_journal_name_full 'Acta Chemica Scandinavica'
_journal_page_first 790
_journal_page_last 796
_journal_paper_doi 10.3891/acta.chem.scand.52-0790
_journal_volume 52
_journal_year 1998
_chemical_formula_sum 'C22 H29 N3'
_chemical_formula_weight 335.48
_space_group_IT_number 14
_space_group_name_Hall '-P 2ybc'
_space_group_name_H-M_alt 'P 1 21/c 1'
_symmetry_cell_setting monoclinic
_symmetry_Int_Tables_number 14
_symmetry_space_group_name_Hall '-P 2ybc'
_symmetry_space_group_name_H-M 'P 1 21/c 1'
_cell_angle_alpha 90.
_cell_angle_beta 97.01(1)
_cell_angle_gamma 90.
_cell_formula_units_Z 4
_cell_length_a 9.381(4)
_cell_length_b 10.940(1)
_cell_length_c 17.856(1)
_cell_volume 1818.8(8)
_diffrn_ambient_temperature 150
_diffrn_radiation_probe x-ray
_diffrn_radiation_type MoK\a
_diffrn_radiation_wavelength 0.71073
_exptl_absorpt_coefficient_mu 0.073
_exptl_crystal_density_diffrn 1.225
_exptl_crystal_F_000 728
_refine_ls_goodness_of_fit_ref 1.05
_refine_ls_number_parameters 342
_refine_ls_number_reflns 6810
_refine_ls_R_factor_all 0.069
_refine_ls_R_factor_gt 0.053
_refine_ls_wR_factor_gt 0.127
_refine_ls_wR_factor_ref 0.138
_cod_data_source_file Acta-Chem-Scand-1998-52-790-1.cif
_cod_data_source_block 1
_cod_original_cell_volume 1819.34(8)
_cod_original_sg_symbol_H-M 'P 21/c'
_cod_database_code 1556961

loop_
_space_group_symop_id
_space_group_symop_operation_xyz
1 x,y,z
2 -x,1/2+y,1/2-z
3 -x,-y,-z
4 x,1/2-y,1/2+z

loop_
_atom_site_label
_atom_site_type_symbol
_atom_site_thermal_displace_type
_atom_site_fract_x
_atom_site_fract_y
_atom_site_fract_z
_atom_site_occupancy
_atom_site_U_iso_or_equiv
_atom_site_calc_flag
_atom_site_refinement_flags
_atom_site_disorder_assembly
_atom_site_disorder_group
N2 N Uiso 0.68510(10) 0.72040(10) 0.04920(10) 1.000 0.0180(10) . . . .
N6 N Uiso 0.83400(10) 0.48100(10) 0.13270(10) 1.000 0.0180(10) . . . .
N9 N Uiso 0.78050(10) 0.67940(10) 0.18370(10) 1.000 0.0180(10) . . . .
C1 C Uiso 0.65420(10) 0.68860(10) 0.12580(10) 1.000 0.0160(10) . . . .
C3 C Uiso 0.81420(10) 0.71210(10) 0.03300(10) 1.000 0.0190(10) . . . .
C4 C Uiso 0.93890(10) 0.66280(10) 0.08560(10) 1.000 0.0180(10) . . . .
C5 C Uiso 0.89070(10) 0.60200(10) 0.15570(10) 1.000 0.0170(10) . . . .
C7 C Uiso 0.69800(10) 0.46320(10) 0.11920(10) 1.000 0.0170(10) . . . .
C8 C Uiso 0.58690(10) 0.56070(10) 0.12170(10) 1.000 0.0170(10) . . . .
C10 C Uiso 0.55810(10) 0.78780(10) 0.15170(10) 1.000 0.0210(10) . . . .
C11 C Uiso 0.58000(10) 0.91950(10) 0.13070(10) 1.000 0.0270(10) . . . .
C12 C Uiso 0.44580(10) 0.85270(10) 0.09810(10) 1.000 0.0300(10) . . . .
C13 C Uiso 0.84410(10) 0.76270(10) -0.04130(10) 1.000 0.0280(10) . . . .
C14 C Uiso 0.7274(2) 0.8192(2) -0.09510(10) 1.000 0.0500(10) . . . .
C15 C Uiso 0.8351(2) 0.8988(2) -0.05080(10) 1.000 0.0530(10) . . . .
C16 C Uiso 1.07870(10) 0.73640(10) 0.09180(10) 1.000 0.0260(10) . . . .
C17 C Uiso 1.07030(10) 0.61400(10) 0.05380(10) 1.000 0.0240(10) . . . .
C18 C Uiso 1.01190(10) 0.58490(10) 0.22070(10) 1.000 0.0230(10) . . . .
C19 C Uiso 1.11040(10) 0.47540(10) 0.22420(10) 1.000 0.0310(10) . . . .
C20 C Uiso 1.00140(10) 0.48690(10) 0.27880(10) 1.000 0.0310(10) . . . .
C21 C Uiso 0.64750(10) 0.33410(10) 0.10500(10) 1.000 0.0200(10) . . . .
C22 C Uiso 0.66300(10) 0.24940(10) 0.17310(10) 1.000 0.0260(10) . . . .
C23 C Uiso 0.75500(10) 0.23160(10) 0.11140(10) 1.000 0.0260(10) . . . .
C24 C Uiso 0.43580(10) 0.54280(10) 0.08110(10) 1.000 0.0210(10) . . . .
C25 C Uiso 0.46210(10) 0.53020(10) 0.16520(10) 1.000 0.0230(10) . . . .

loop_
_geom_angle_atom_site_label_1
_geom_angle_atom_site_label_2
_geom_angle_atom_site_label_3
_geom_angle
_geom_angle_site_symmetry_1
_geom_angle_site_symmetry_2
_geom_angle_site_symmetry_3
_geom_angle_publ_flag
C1 N2 C3 119.39(14) . . . yes
C5 N6 C7 120.50(10) . . . yes
C1 N9 C5 109.77(13) . . . yes
N2 C1 N9 115.70(10) . . . yes
N2 C1 C8 107.31(13) . . . yes
N2 C1 C10 107.77(11) . . . yes
N9 C1 C8 105.16(11) . . . yes
N9 C1 C10 106.90(13) . . . yes
C8 C1 C10 114.23(9) . . . no
N2 C3 C4 124.55(15) . . . yes
N2 C3 C13 117.29(13) . . . yes
C4 C3 C13 118.02(10) . . . no
C3 C4 C5 112.33(9) . . . no
C3 C4 C16 116.71(11) . . . no
C3 C4 C17 119.82(14) . . . no
C5 C4 C16 120.28(13) . . . no
C5 C4 C17 119.16(10) . . . no
C16 C4 C17 58.93(8) . . . no
N6 C5 N9 111.66(9) . . . yes
N6 C5 C4 107.21(13) . . . yes
N6 C5 C18 108.17(10) . . . yes
N9 C5 C4 108.50(10) . . . yes
N9 C5 C18 107.45(13) . . . yes
C4 C5 C18 113.91(9) . . . no
N6 C7 C8 124.49(11) . . . yes
N6 C7 C21 117.40(10) . . . yes
C8 C7 C21 117.98(9) . . . no
C1 C8 C7 111.59(8) . . . no
C1 C8 C24 119.58(10) . . . no
C1 C8 C25 120.98(11) . . . no
C7 C8 C24 120.35(11) . . . no
C7 C8 C25 116.23(11) . . . no
C24 C8 C25 58.99(10) . . . no
C1 C10 C11 120.18(11) . . . no
C1 C10 C12 122.46(14) . . . no
C11 C10 C12 59.98(8) . . . no
C10 C11 C12 60.08(8) . . . no
C10 C12 C11 59.94(8) . . . no
C3 C13 C14 121.32(11) . . . no
C3 C13 C15 116.99(13) . . . no
C14 C13 C15 59.44(12) . . . no
C13 C14 C15 60.31(12) . . . no
C13 C15 C14 60.25(13) . . . no
C4 C16 C17 60.02(8) . . . no
C4 C17 C16 61.05(8) . . . no
C5 C18 C19 121.44(12) . . . no
C5 C18 C20 120.28(9) . . . no
C19 C18 C20 59.79(9) . . . no
C18 C19 C20 59.90(9) . . . no
C18 C20 C19 60.31(9) . . . no
C7 C21 C22 116.14(14) . . . no
C7 C21 C23 119.60(9) . . . no
C22 C21 C23 59.15(9) . . . no
C21 C22 C23 59.81(9) . . . no
C21 C23 C22 61.04(9) . . . no
C8 C24 C25 60.34(9) . . . no
C8 C25 C24 60.67(10) . . . no

loop_
_geom_bond_atom_site_label_1
_geom_bond_atom_site_label_2
_geom_bond_distance
_geom_bond_site_symmetry_1
_geom_bond_site_symmetry_2
_geom_bond_publ_flag
N2 C1 1.474(2) . . yes
N2 C3 1.2823(15) . . yes
N6 C5 1.4665(17) . . yes
N6 C7 1.2840(15) . . yes
N9 C1 1.478(2) . . yes
N9 C5 1.4703(17) . . yes
C1 C8 1.5331(17) . . no
C1 C10 1.5186(17) . . no
C3 C4 1.508(2) . . no
C3 C13 1.495(2) . . no
C4 C5 1.534(2) . . no
C4 C16 1.5314(16) . . no
C4 C17 1.5158(17) . . no
C5 C18 1.534(2) . . no
C7 C8 1.4958(16) . . no
C7 C21 1.5014(17) . . no
C8 C24 1.5239(18) . . no
C8 C25 1.5190(19) . . no
C10 C11 1.5091(17) . . no
C10 C12 1.511(2) . . no
C11 C12 1.5096(17) . . no
C13 C14 1.499(2) . . no
C13 C15 1.500(3) . . no
C14 C15 1.487(3) . . no
C16 C17 1.4989(19) . . no
C18 C19 1.5095(16) . . no
C18 C20 1.503(2) . . no
C19 C20 1.502(2) . . no
C21 C22 1.522(2) . . no
C21 C23 1.5031(16) . . no
C22 C23 1.493(2) . . no
C24 C25 1.498(3) . . no

loop_
_geom_torsion_atom_site_label_1
_geom_torsion_atom_site_label_2
_geom_torsion_atom_site_label_3
_geom_torsion_atom_site_label_4
_geom_torsion
_geom_torsion_site_symmetry_1
_geom_torsion_site_symmetry_2
_geom_torsion_site_symmetry_3
_geom_torsion_site_symmetry_4
_geom_torsion_publ_flag
C3 N2 C1 N9 14.98(16) . . . . no
C3 N2 C1 C8 -102.03(12) . . . . no
C3 N2 C1 C10 134.51(12) . . . . no
C1 N2 C3 C4 4.59(19) . . . . no
C1 N2 C3 C13 -171.14(11) . . . . no
C7 N6 C5 N9 18.4(2) . . . . no
C7 N6 C5 C4 -100.33(17) . . . . no
C7 N6 C5 C18 136.42(16) . . . . no
C5 N6 C7 C8 2.9(3) . . . . no
C5 N6 C7 C21 -172.88(15) . . . . no
C5 N9 C1 N2 -49.36(13) . . . . no
C5 N9 C1 C8 68.85(13) . . . . no
C5 N9 C1 C10 -169.37(10) . . . . no
C1 N9 C5 N6 -55.79(16) . . . . no
C1 N9 C5 C4 62.15(12) . . . . no
C1 N9 C5 C18 -174.25(9) . . . . no
N2 C1 C8 C7 77.94(15) . . . . no
N2 C1 C8 C24 -70.20(15) . . . . no
N2 C1 C8 C25 -139.71(13) . . . . no
N9 C1 C8 C7 -45.77(17) . . . . no
N9 C1 C8 C24 166.08(13) . . . . no
N9 C1 C8 C25 96.58(14) . . . . no
C10 C1 C8 C7 -162.66(14) . . . . no
C10 C1 C8 C24 49.2(2) . . . . no
C10 C1 C8 C25 -20.3(2) . . . . no
N2 C1 C10 C11 -36.99(17) . . . . no
N2 C1 C10 C12 34.58(13) . . . . no
N9 C1 C10 C11 87.98(17) . . . . no
N9 C1 C10 C12 159.56(10) . . . . no
C8 C1 C10 C11 -156.13(14) . . . . no
C8 C1 C10 C12 -84.56(16) . . . . no
N2 C3 C4 C5 10.28(18) . . . . no
N2 C3 C4 C16 -134.50(14) . . . . no
N2 C3 C4 C17 157.69(12) . . . . no
C13 C3 C4 C5 -174.03(11) . . . . no
C13 C3 C4 C16 41.20(17) . . . . no
C13 C3 C4 C17 -26.62(15) . . . . no
N2 C3 C13 C14 -0.9(2) . . . . no
N2 C3 C13 C15 68.16(17) . . . . no
C4 C3 C13 C14 -176.86(13) . . . . no
C4 C3 C13 C15 -107.85(13) . . . . no
C3 C4 C5 N6 77.50(12) . . . . no
C3 C4 C5 N9 -43.24(14) . . . . no
C3 C4 C5 C18 -162.87(10) . . . . no
C16 C4 C5 N6 -139.13(10) . . . . no
C16 C4 C5 N9 100.13(12) . . . . no
C16 C4 C5 C18 -19.50(15) . . . . no
C17 C4 C5 N6 -70.15(14) . . . . no
C17 C4 C5 N9 169.12(11) . . . . no
C17 C4 C5 C18 49.49(16) . . . . no
C3 C4 C16 C17 -110.28(16) . . . . no
C5 C4 C16 C17 107.87(13) . . . . no
C3 C4 C17 C16 105.04(13) . . . . no
C5 C4 C17 C16 -109.75(15) . . . . no
N6 C5 C18 C19 34.49(16) . . . . no
N6 C5 C18 C20 -36.48(16) . . . . no
N9 C5 C18 C19 155.18(11) . . . . no
N9 C5 C18 C20 84.21(13) . . . . no
C4 C5 C18 C19 -84.60(13) . . . . no
C4 C5 C18 C20 -155.58(11) . . . . no
N6 C7 C8 C1 12.0(2) . . . . no
N6 C7 C8 C24 159.89(17) . . . . no
N6 C7 C8 C25 -132.26(17) . . . . no
C21 C7 C8 C1 -172.22(15) . . . . no
C21 C7 C8 C24 -24.4(2) . . . . no
C21 C7 C8 C25 43.5(2) . . . . no
N6 C7 C21 C22 71.25(18) . . . . no
N6 C7 C21 C23 3.5(2) . . . . no
C8 C7 C21 C22 -104.81(15) . . . . no
C8 C7 C21 C23 -172.59(15) . . . . no
C1 C8 C24 C25 -110.44(15) . . . . no
C7 C8 C24 C25 104.22(14) . . . . no
C1 C8 C25 C24 108.12(14) . . . . no
C7 C8 C25 C24 -111.16(14) . . . . no
C1 C10 C11 C12 112.40(16) . . . . no
C1 C10 C12 C11 -108.70(13) . . . . no
C3 C13 C14 C15 104.92(15) . . . . no
C3 C13 C15 C14 -112.14(13) . . . . no
C5 C18 C19 C20 -109.14(13) . . . . no
C5 C18 C20 C19 111.04(14) . . . . no
C7 C21 C22 C23 -110.36(10) . . . . no
C7 C21 C23 C22 104.52(16) . . . . no
